data_7002692
loop_
_publ_author_name
'Yu, Fan'
'Kong, Xiang-Jian'
'Zheng, Yun-Yun'
'Ren, Yan-Ping'
'Long, La-Sheng'
'Huang, Rong-Bin'
'Zheng, Lan-Sun'

_publ_section_title
;
 pH-dependent assembly of 0D to 3D Keggin-based coordination polymers:
 Structures and catalytic properties
;
_journal_issue 43
_journal_name_full 'Dalton Transactions'
_journal_page_first 9503
_journal_page_last 9509
_journal_paper_doi 10.1039/b911606k
_journal_year 2009
_chemical_formula_sum 'C30 H40 Cu2 N6 O48 Si W12'
_chemical_formula_weight 3614.05
_chemical_name_systematic
;
?
;
_space_group_IT_number 14
_symmetry_cell_setting monoclinic
_symmetry_space_group_name_Hall '-P 2yn'
_symmetry_space_group_name_H-M 'P 1 21/n 1'
_atom_sites_solution_hydrogens geom
_atom_sites_solution_primary direct
_atom_sites_solution_secondary difmap
_audit_creation_method SHELXL-97
_cell_angle_alpha 90.00
_cell_angle_beta 94.479(3)
_cell_angle_gamma 90.00
_cell_formula_units_Z 2
_cell_length_a 13.095(2)
_cell_length_b 15.757(3)
_cell_length_c 14.741(3)
_cell_measurement_temperature 123(2)
_cell_volume 3032.3(10)
_computing_cell_refinement 'SHELXTL-Plus (Sheldrick, 1990)'
_computing_data_collection 'SHELXTL-Plus (Sheldrick, 1990)'
_computing_data_reduction 'SHELXTL-Plus (Sheldrick, 1990)'
_computing_molecular_graphics 'SHELXTL V.5.0 (Sheldrick, 1997)'
_computing_publication_material 'SHELXL-97 (Sheldrick, 1997)'
_computing_structure_refinement 'SHELXL-97 (Sheldrick, 1997)'
_computing_structure_solution 'SHELXS-97 (Sheldrick, 1990)'
_diffrn_ambient_temperature 123(2)
_diffrn_measured_fraction_theta_full 0.953
_diffrn_measured_fraction_theta_max 0.953
_diffrn_measurement_device_type 'Bruker Smart Apex CCD area detector'
_diffrn_measurement_method 'phi and omega scans'
_diffrn_radiation_monochromator graphite
_diffrn_radiation_source 'fine-focus sealed tube'
_diffrn_radiation_type MoK\a
_diffrn_radiation_wavelength 0.71073
_diffrn_reflns_av_R_equivalents 0.0546
_diffrn_reflns_av_sigmaI/netI 0.0467
_diffrn_reflns_limit_h_max 15
_diffrn_reflns_limit_h_min -15
_diffrn_reflns_limit_k_max 18
_diffrn_reflns_limit_k_min -18
_diffrn_reflns_limit_l_max 17
_diffrn_reflns_limit_l_min -17
_diffrn_reflns_number 20347
_diffrn_reflns_theta_full 25.00
_diffrn_reflns_theta_max 25.00
_diffrn_reflns_theta_min 1.89
_exptl_absorpt_coefficient_mu 23.476
_exptl_absorpt_correction_T_max 0.3332
_exptl_absorpt_correction_T_min 0.1376
_exptl_absorpt_correction_type multi-scan
_exptl_absorpt_process_details SADABS
_exptl_crystal_colour Green
_exptl_crystal_density_diffrn 3.958
_exptl_crystal_density_meas ?
_exptl_crystal_density_method .
_exptl_crystal_description block
_exptl_crystal_F_000 3212
_exptl_crystal_size_max 0.14
_exptl_crystal_size_mid 0.06
_exptl_crystal_size_min 0.06
_refine_diff_density_max 3.151
_refine_diff_density_min -3.048
_refine_diff_density_rms 0.506
_refine_ls_extinction_method none
_refine_ls_goodness_of_fit_ref 1.112
_refine_ls_hydrogen_treatment constr
_refine_ls_matrix_type full
_refine_ls_number_parameters 457
_refine_ls_number_reflns 5106
_refine_ls_number_restraints 232
_refine_ls_restrained_S_all 1.099
_refine_ls_R_factor_all 0.0937
_refine_ls_R_factor_gt 0.0904
_refine_ls_shift/su_max 0.000
_refine_ls_shift/su_mean 0.000
_refine_ls_structure_factor_coef Fsqd
_refine_ls_weighting_details 'calc w=1/[\s^2^(Fo^2^)+(0.0000P)^2^+788.6090P] where P=(Fo^2^+2Fc^2^)/3'
_refine_ls_weighting_scheme calc
_refine_ls_wR_factor_gt 0.1788
_refine_ls_wR_factor_ref 0.1805
_reflns_number_gt 4895
_reflns_number_total 5106
_reflns_threshold_expression >2sigma(I)
_cod_data_source_file b911606k.txt
_cod_data_source_block complex_3
_cod_depositor_comments
;
The following automatic conversions were performed:
'_symmetry_cell_setting' value 'Monoclinic' changed to 'monoclinic'
according to '/home/saulius/struct/CIF-dictionaries/cif_core.dic'
dictionary named 'cif_core.dic' version 2.4.1 from 2010-06-29.

Automatic conversion script
Id: cif_fix_enum 1527 2010-12-29 10:47:43Z saulius 
;
_cod_original_cell_volume 3032.2(10)
_cod_original_sg_symbol_H-M P2(1)/n
_cod_database_code 7002692

loop_
_symmetry_equiv_pos_as_xyz
'x, y, z'
'-x+1/2, y+1/2, -z+1/2'
'-x, -y, -z'
'x-1/2, -y-1/2, z-1/2'

loop_
_atom_site_label
_atom_site_type_symbol
_atom_site_fract_x
_atom_site_fract_y
_atom_site_fract_z
_atom_site_U_iso_or_equiv
_atom_site_adp_type
_atom_site_occupancy
_atom_site_symmetry_multiplicity
_atom_site_calc_flag
_atom_site_refinement_flags
_atom_site_disorder_assembly
_atom_site_disorder_group
W1 W -0.26268(9) -0.05430(8) 0.46150(9) 0.0236(3) Uani 1 1 d . . .
W2 W -0.08224(11) -0.13242(10) 0.31481(9) 0.0311(3) Uani 1 1 d . . .
W3 W 0.11319(10) 0.13745(8) 0.34772(8) 0.0217(3) Uani 1 1 d . . .
W4 W -0.14832(10) 0.08443(8) 0.31016(8) 0.0236(3) Uani 1 1 d . . .
W5 W -0.06596(10) 0.21734(8) 0.49339(10) 0.0259(3) Uani 1 1 d . . .
W6 W -0.17998(11) 0.07955(10) 0.64515(9) 0.0358(4) Uani 1 1 d . . .
Si1 Si 0.0000 0.0000 0.5000 0.012(2) Uani 1 2 d SDU . .
O1 O 0.019(2) -0.0754(11) 0.5615(15) 0.009(4) Uani 0.50 1 d PDU . .
O2 O -0.0300(19) 0.0743(12) 0.5568(15) 0.009(4) Uani 0.50 1 d PDU . .
O3 O 0.0971(12) 0.0223(16) 0.4576(16) 0.009(4) Uani 0.50 1 d PDU . .
O4 O -0.0851(14) -0.0173(17) 0.4291(14) 0.009(4) Uani 0.50 1 d PDU . .
O5 O -0.268(2) 0.0310(17) 0.5513(18) 0.045(7) Uani 1 1 d U . .
O6 O -0.0109(18) 0.1164(19) 0.283(2) 0.056(9) Uani 1 1 d . . .
O7 O 0.218(3) 0.1328(17) 0.4422(16) 0.055(9) Uani 1 1 d . . .
O8 O 0.1630(19) 0.2042(16) 0.2696(16) 0.036(6) Uani 1 1 d U . .
O9 O -0.1175(19) -0.0257(16) 0.2672(17) 0.039(6) Uani 1 1 d U . .
O10 O -0.1469(19) 0.1783(16) 0.3912(17) 0.039(6) Uani 1 1 d U . .
O11 O -0.121(2) -0.1939(17) 0.2280(18) 0.045(7) Uani 1 1 d U . .
O12 O -0.2503(18) 0.0344(15) 0.3767(16) 0.035(6) Uani 1 1 d U . .
O13 O -0.2674(17) 0.1170(14) 0.7159(14) 0.027(5) Uani 1 1 d U . .
O14 O -0.0912(15) 0.3259(13) 0.4909(13) 0.020(4) Uani 1 1 d . . .
O15 O -0.2003(19) -0.1295(16) 0.3790(16) 0.036(6) Uani 1 1 d U . .
O16 O -0.222(2) 0.124(2) 0.216(2) 0.070(11) Uani 1 1 d . . .
O17 O -0.164(3) 0.173(2) 0.568(2) 0.076(10) Uani 1 1 d U . .
O18 O 0.048(2) 0.2168(18) 0.421(2) 0.052(8) Uani 1 1 d . . .
O19 O -0.390(2) -0.0805(18) 0.440(2) 0.055(8) Uani 1 1 d . . .
O20 O -0.157(2) -0.0297(17) 0.6937(18) 0.044(6) Uani 1 1 d U . .
O21 O 0.055(3) -0.114(2) 0.288(2) 0.076(10) Uani 1 1 d U . .
O22 O -0.025(3) -0.231(2) 0.386(2) 0.010(7) Uani 0.50 1 d PU . .
O22' O -0.034(3) -0.192(2) 0.421(2) 0.012(8) Uani 0.50 1 d PU . .
Cu1 Cu 0.4186(3) 0.0320(3) 0.0621(3) 0.0344(10) Uani 1 1 d U . .
N1 N 0.4290(18) 0.0847(16) 0.1861(16) 0.018(5) Uani 1 1 d U . .
C1 C 0.381(2) 0.1550(19) 0.202(2) 0.022(7) Uani 1 1 d U . .
H1A H 0.3330 0.1769 0.1567 0.027 Uiso 1 1 calc R . .
C2 C 0.3970(19) 0.1978(17) 0.2816(17) 0.011(5) Uani 1 1 d U . .
H2A H 0.3607 0.2491 0.2896 0.013 Uiso 1 1 calc R . .
C3 C 0.463(2) 0.1697(18) 0.3497(19) 0.016(6) Uani 1 1 d U . .
C4 C 0.509(4) 0.091(3) 0.337(3) 0.057(11) Uani 1 1 d U . .
H4A H 0.5487 0.0628 0.3847 0.068 Uiso 1 1 calc R . .
C5 C 0.491(3) 0.058(3) 0.251(3) 0.056(11) Uani 1 1 d U . .
H5A H 0.5290 0.0086 0.2383 0.067 Uiso 1 1 calc R . .
C6 C 0.4865(19) 0.2133(17) 0.4416(17) 0.011(5) Uani 1 1 d U . .
C7 C 0.410(2) 0.258(2) 0.476(2) 0.030(8) Uani 1 1 d . . .
H7A H 0.3456 0.2631 0.4424 0.036 Uiso 1 1 calc R . .
C8 C 0.427(2) 0.294(2) 0.558(2) 0.026(7) Uani 1 1 d U . .
H8A H 0.3746 0.3250 0.5841 0.031 Uiso 1 1 calc R . .
C9 C 0.597(3) 0.245(2) 0.567(2) 0.031(8) Uani 1 1 d U . .
H9A H 0.6639 0.2433 0.5969 0.037 Uiso 1 1 calc R . .
C10 C 0.578(3) 0.207(2) 0.486(2) 0.035(8) Uani 1 1 d U . .
H10A H 0.6298 0.1749 0.4603 0.042 Uiso 1 1 calc R . .
N2 N 0.521(2) 0.284(2) 0.6037(19) 0.041(8) Uani 1 1 d . . .
N3 N 0.2659(17) 0.0318(17) 0.0417(17) 0.023(6) Uani 1 1 d . . .
C11 C 0.213(3) 0.001(2) 0.108(2) 0.030(7) Uani 1 1 d U . .
H11A H 0.2462 -0.0148 0.1649 0.037 Uiso 1 1 calc R . .
C12 C 0.103(2) -0.0061(18) 0.0914(18) 0.017(6) Uani 1 1 d U . .
H12A H 0.0639 -0.0217 0.1404 0.020 Uiso 1 1 calc R . .
C13 C 0.055(2) 0.0080(18) 0.0098(18) 0.016(6) Uani 1 1 d U . .
C14 C 0.111(3) 0.044(3) -0.055(3) 0.043(9) Uani 1 1 d U . .
H14A H 0.0799 0.0575 -0.1131 0.051 Uiso 1 1 calc R . .
C15 C 0.214(3) 0.059(2) -0.034(3) 0.038(9) Uani 1 1 d U . .
H15A H 0.2492 0.0917 -0.0763 0.046 Uiso 1 1 calc R . .
O1W O 0.432(2) -0.0251(19) -0.0567(19) 0.050(7) Uani 1 1 d U . .
H1WA H 0.4008 -0.0823 -0.0579 0.060 Uiso 1 1 calc R . .
H1WB H 0.4003 0.0089 -0.1077 0.060 Uiso 1 1 calc R . .
O2W O 0.413(2) -0.1072(15) 0.1431(18) 0.043(7) Uani 1 1 d . . .
O4W O 0.317(2) -0.1668(19) -0.056(2) 0.062(9) Uani 1 1 d . . .
O3W O 0.630(4) -0.128(4) 0.212(4) 0.14(2) Uani 1 1 d U . .

loop_
_atom_site_aniso_label
_atom_site_aniso_U_11
_atom_site_aniso_U_22
_atom_site_aniso_U_33
_atom_site_aniso_U_23
_atom_site_aniso_U_13
_atom_site_aniso_U_12
W1 0.0182(6) 0.0267(7) 0.0260(7) 0.0024(5) 0.0020(5) 0.0044(5)
W2 0.0385(8) 0.0368(8) 0.0171(6) 0.0056(6) -0.0039(5) -0.0027(7)
W3 0.0296(7) 0.0161(6) 0.0214(6) 0.0078(5) 0.0152(5) 0.0074(5)
W4 0.0281(7) 0.0217(7) 0.0209(6) 0.0034(5) 0.0006(5) 0.0074(5)
W5 0.0246(7) 0.0147(6) 0.0397(8) 0.0133(5) 0.0105(6) 0.0076(5)
W6 0.0403(8) 0.0494(9) 0.0207(7) 0.0193(6) 0.0218(6) 0.0290(7)
Si1 0.017(4) 0.008(4) 0.012(4) -0.002(3) 0.002(3) -0.005(3)
O1 0.009(4) 0.008(4) 0.009(4) 0.000(2) 0.002(2) 0.001(2)
O2 0.009(4) 0.008(4) 0.009(4) 0.000(2) 0.002(2) 0.001(2)
O3 0.009(4) 0.008(4) 0.009(4) 0.000(2) 0.002(2) 0.001(2)
O4 0.009(4) 0.008(4) 0.009(4) 0.000(2) 0.002(2) 0.001(2)
O5 0.049(8) 0.041(8) 0.044(8) 0.000(5) 0.003(5) 0.006(5)
O6 0.018(12) 0.07(2) 0.08(2) -0.043(17) 0.030(13) -0.015(13)
O7 0.10(2) 0.036(15) 0.024(13) -0.002(11) -0.016(14) 0.042(16)
O8 0.038(7) 0.037(7) 0.034(7) 0.001(5) 0.006(5) -0.003(5)
O9 0.042(7) 0.036(7) 0.040(7) 0.001(5) 0.007(5) 0.003(5)
O10 0.038(7) 0.037(7) 0.042(7) -0.007(5) 0.005(5) -0.002(5)
O11 0.048(8) 0.042(8) 0.044(8) -0.003(5) 0.005(5) 0.000(5)
O12 0.038(7) 0.034(7) 0.034(7) 0.004(5) 0.010(5) -0.001(5)
O13 0.028(6) 0.028(6) 0.027(6) 0.000(5) 0.003(5) 0.005(5)
O14 0.018(10) 0.020(11) 0.023(11) 0.002(9) 0.016(8) 0.008(9)
O15 0.039(7) 0.034(7) 0.038(7) 0.002(5) 0.009(5) 0.004(5)
O16 0.049(18) 0.12(3) 0.045(17) 0.015(18) 0.009(14) 0.054(19)
O17 0.074(11) 0.077(11) 0.077(11) 0.005(5) 0.004(5) -0.002(5)
O18 0.038(15) 0.054(18) 0.068(19) -0.042(15) 0.034(14) -0.012(13)
O19 0.036(15) 0.049(17) 0.08(2) 0.037(16) -0.004(14) -0.013(13)
O20 0.049(8) 0.041(8) 0.042(8) -0.002(5) 0.002(5) 0.003(5)
O21 0.074(11) 0.077(11) 0.076(11) 0.006(5) 0.003(5) -0.001(5)
O22 0.011(8) 0.009(8) 0.009(8) 0.000(5) 0.000(5) 0.000(5)
O22' 0.012(9) 0.011(9) 0.012(9) 0.000(5) -0.001(5) 0.002(5)
Cu1 0.0159(18) 0.063(3) 0.0248(19) -0.0308(19) 0.0043(15) -0.0001(18)
N1 0.017(6) 0.021(7) 0.017(6) -0.002(5) 0.002(5) 0.002(5)
C1 0.020(8) 0.023(8) 0.023(8) -0.002(5) 0.001(5) 0.000(5)
C2 0.012(7) 0.010(7) 0.011(7) 0.000(5) 0.000(5) 0.000(5)
C3 0.017(7) 0.016(7) 0.016(7) -0.005(5) 0.002(5) 0.001(5)
C4 0.057(12) 0.057(12) 0.056(12) -0.002(5) 0.002(5) 0.002(5)
C5 0.057(12) 0.057(12) 0.055(12) -0.004(5) 0.003(5) 0.004(5)
C6 0.011(7) 0.012(7) 0.011(7) 0.002(5) 0.001(5) -0.002(5)
C7 0.007(14) 0.06(2) 0.023(16) -0.014(16) -0.002(12) -0.007(15)
C8 0.028(8) 0.026(8) 0.025(8) 0.000(5) 0.002(5) 0.000(5)
C9 0.033(9) 0.030(9) 0.031(9) -0.002(5) 0.001(5) 0.002(5)
C10 0.036(9) 0.034(9) 0.036(9) -0.002(5) 0.001(5) 0.002(5)
N2 0.046(19) 0.05(2) 0.027(16) 0.026(15) 0.009(14) 0.005(16)
N3 0.006(11) 0.035(16) 0.028(14) 0.008(12) -0.004(10) -0.008(11)
C11 0.030(8) 0.031(9) 0.030(8) 0.001(5) 0.001(5) 0.001(5)
C12 0.015(7) 0.018(7) 0.017(7) 0.000(5) 0.002(5) -0.001(5)
C13 0.015(7) 0.018(7) 0.014(7) -0.001(5) 0.001(5) -0.001(5)
C14 0.041(10) 0.046(10) 0.041(10) 0.002(5) 0.003(5) -0.001(5)
C15 0.037(10) 0.040(10) 0.038(10) 0.003(5) 0.003(5) 0.000(5)
O1W 0.049(8) 0.050(8) 0.050(8) -0.003(4) 0.006(4) -0.001(4)
O2W 0.054(17) 0.024(13) 0.052(16) -0.022(12) 0.013(13) 0.007(12)
O4W 0.038(16) 0.049(19) 0.10(3) -0.015(17) -0.011(16) 0.022(14)
O3W 0.14(2) 0.14(2) 0.14(2) -0.002(5) 0.010(5) 0.001(5)

loop_
_atom_type_symbol
_atom_type_description
_atom_type_scat_dispersion_real
_atom_type_scat_dispersion_imag
_atom_type_scat_source
C C 0.0033 0.0016 'International Tables Vol C Tables 4.2.6.8 and 6.1.1.4'
H H 0.0000 0.0000 'International Tables Vol C Tables 4.2.6.8 and 6.1.1.4'
N N 0.0061 0.0033 'International Tables Vol C Tables 4.2.6.8 and 6.1.1.4'
O O 0.0106 0.0060 'International Tables Vol C Tables 4.2.6.8 and 6.1.1.4'
Si Si 0.0817 0.0704 'International Tables Vol C Tables 4.2.6.8 and 6.1.1.4'
Cu Cu 0.3201 1.2651 'International Tables Vol C Tables 4.2.6.8 and 6.1.1.4'
W W -0.8490 6.8722 'International Tables Vol C Tables 4.2.6.8 and 6.1.1.4'

loop_
_geom_angle_atom_site_label_1
_geom_angle_atom_site_label_2
_geom_angle_atom_site_label_3
_geom_angle
_geom_angle_site_symmetry_1
_geom_angle_site_symmetry_3
_geom_angle_publ_flag
O19 W1 O12 100.7(11) . . ?
O19 W1 O5 102.4(14) . . ?
O12 W1 O5 87.0(11) . . ?
O19 W1 O15 100.8(14) . . ?
O12 W1 O15 88.5(10) . . ?
O5 W1 O15 156.8(11) . . ?
O19 W1 O7 102.5(14) . 3_556 ?
O12 W1 O7 156.8(13) . 3_556 ?
O5 W1 O7 88.0(11) . 3_556 ?
O15 W1 O7 87.2(10) . 3_556 ?
O19 W1 O3 161.6(11) . 3_556 ?
O12 W1 O3 92.9(9) . 3_556 ?
O5 W1 O3 65.8(10) . 3_556 ?
O15 W1 O3 91.8(9) . 3_556 ?
O7 W1 O3 64.5(11) 3_556 3_556 ?
O19 W1 O4 158.2(11) . . ?
O12 W1 O4 64.4(9) . . ?
O5 W1 O4 93.0(10) . . ?
O15 W1 O4 64.7(9) . . ?
O7 W1 O4 93.3(12) 3_556 . ?
O3 W1 O4 40.2(5) 3_556 . ?
O11 W2 O9 100.6(12) . . ?
O11 W2 O15 100.9(12) . . ?
O9 W2 O15 88.7(11) . . ?
O11 W2 O22' 114.2(15) . . ?
O9 W2 O22' 144.8(14) . . ?
O15 W2 O22' 80.3(13) . . ?
O11 W2 O21 99.5(15) . . ?
O9 W2 O21 89.8(14) . . ?
O15 W2 O21 159.5(14) . . ?
O22' W2 O21 89.3(15) . . ?
O11 W2 O22 91.9(14) . . ?
O9 W2 O22 167.0(13) . . ?
O15 W2 O22 92.3(13) . . ?
O22' W2 O22 23.8(12) . . ?
O21 W2 O22 84.7(15) . . ?
O11 W2 O4 159.2(10) . . ?
O9 W2 O4 65.1(9) . . ?
O15 W2 O4 65.3(9) . . ?
O22' W2 O4 80.0(13) . . ?
O21 W2 O4 95.7(12) . . ?
O22 W2 O4 103.7(12) . . ?
O11 W2 O2 159.3(10) . 3_556 ?
O9 W2 O2 93.9(9) . 3_556 ?
O15 W2 O2 93.9(9) . 3_556 ?
O22' W2 O2 54.1(13) . 3_556 ?
O21 W2 O2 65.8(12) . 3_556 ?
O22 W2 O2 73.1(12) . 3_556 ?
O4 W2 O2 41.4(5) . 3_556 ?
O8 W3 O6 97.5(13) . . ?
O8 W3 O7 103.1(13) . . ?
O6 W3 O7 159.4(14) . . ?
O8 W3 O18 100.8(12) . . ?
O6 W3 O18 89.4(11) . . ?
O7 W3 O18 86.7(12) . . ?
O8 W3 O20 101.0(12) . 3_556 ?
O6 W3 O20 87.0(12) . 3_556 ?
O7 W3 O20 89.1(11) . 3_556 ?
O18 W3 O20 158.1(12) . 3_556 ?
O8 W3 O3 161.6(9) . . ?
O6 W3 O3 95.1(12) . . ?
O7 W3 O3 65.0(11) . . ?
O18 W3 O3 92.7(11) . . ?
O20 W3 O3 66.1(10) 3_556 . ?
O8 W3 O1 157.0(9) . 3_556 ?
O6 W3 O1 65.3(11) . 3_556 ?
O7 W3 O1 94.8(11) . 3_556 ?
O18 W3 O1 65.6(10) . 3_556 ?
O20 W3 O1 93.4(10) 3_556 3_556 ?
O3 W3 O1 41.3(5) . 3_556 ?
O16 W4 O12 101.1(13) . . ?
O16 W4 O10 101.4(14) . . ?
O12 W4 O10 88.4(11) . . ?
O16 W4 O9 100.5(14) . . ?
O12 W4 O9 88.2(11) . . ?
O10 W4 O9 158.1(11) . . ?
O16 W4 O6 102.2(15) . . ?
O12 W4 O6 156.7(13) . . ?
O10 W4 O6 87.8(11) . . ?
O9 W4 O6 86.8(11) . . ?
O16 W4 O1 160.8(14) . 3_556 ?
O12 W4 O1 92.8(9) . 3_556 ?
O10 W4 O1 65.6(9) . 3_556 ?
O9 W4 O1 93.0(9) . 3_556 ?
O6 W4 O1 64.7(11) . 3_556 ?
O16 W4 O4 158.7(14) . . ?
O12 W4 O4 64.7(9) . . ?
O10 W4 O4 94.2(9) . . ?
O9 W4 O4 64.9(9) . . ?
O6 W4 O4 92.7(12) . . ?
O1 W4 O4 40.5(5) 3_556 . ?
O14 W5 O22' 111.0(14) . 3_556 ?
O14 W5 O10 102.2(10) . . ?
O22' W5 O10 146.1(15) 3_556 . ?
O14 W5 O17 103.8(13) . . ?
O22' W5 O17 89.9(16) 3_556 . ?
O10 W5 O17 88.9(13) . . ?
O14 W5 O18 98.5(11) . . ?
O22' W5 O18 80.6(15) 3_556 . ?
O10 W5 O18 87.9(11) . . ?
O17 W5 O18 157.6(15) . . ?
O14 W5 O22 90.7(12) . 3_556 ?
O22' W5 O22 22.6(13) 3_556 3_556 ?
O10 W5 O22 166.8(13) . 3_556 ?
O17 W5 O22 85.0(15) . 3_556 ?
O18 W5 O22 93.3(13) . 3_556 ?
O14 W5 O2 159.0(8) . . ?
O22' W5 O2 54.9(14) 3_556 . ?
O10 W5 O2 94.8(9) . . ?
O17 W5 O2 63.9(12) . . ?
O18 W5 O2 94.3(11) . . ?
O22 W5 O2 72.0(11) 3_556 . ?
O14 W5 O1 158.9(7) . 3_556 ?
O22' W5 O1 81.1(14) 3_556 3_556 ?
O10 W5 O1 65.2(9) . 3_556 ?
O17 W5 O1 93.2(13) . 3_556 ?
O18 W5 O1 65.5(10) . 3_556 ?
O22 W5 O1 103.4(12) 3_556 3_556 ?
O2 W5 O1 41.7(5) . 3_556 ?
O13 W6 O17 102.0(14) . . ?
O13 W6 O20 100.4(11) . . ?
O17 W6 O20 157.6(14) . . ?
O13 W6 O5 100.8(11) . . ?
O17 W6 O5 88.1(14) . . ?
O20 W6 O5 88.8(11) . . ?
O13 W6 O21 99.8(13) . 3_556 ?
O17 W6 O21 87.5(15) . 3_556 ?
O20 W6 O21 87.6(14) . 3_556 ?
O5 W6 O21 159.4(14) . 3_556 ?
O13 W6 O2 160.1(9) . . ?
O17 W6 O2 64.7(13) . . ?
O20 W6 O2 93.3(10) . . ?
O5 W6 O2 93.7(10) . . ?
O21 W6 O2 66.3(12) 3_556 . ?
O13 W6 O3 158.2(8) . 3_556 ?
O17 W6 O3 93.6(12) . 3_556 ?
O20 W6 O3 65.1(10) . 3_556 ?
O5 W6 O3 64.3(9) . 3_556 ?
O21 W6 O3 95.9(12) 3_556 3_556 ?
O2 W6 O3 41.7(5) . 3_556 ?
O4 Si1 O4 180.000(2) 3_556 . ?
O4 Si1 O3 68.8(11) 3_556 . ?
O4 Si1 O3 111.2(11) . . ?
O4 Si1 O3 111.2(11) 3_556 3_556 ?
O4 Si1 O3 68.8(11) . 3_556 ?
O3 Si1 O3 180.0(6) . 3_556 ?
O4 Si1 O1 69.1(11) 3_556 . ?
O4 Si1 O1 110.9(11) . . ?
O3 Si1 O1 109.4(11) . . ?
O3 Si1 O1 70.6(11) 3_556 . ?
O4 Si1 O1 110.9(11) 3_556 3_556 ?
O4 Si1 O1 69.1(11) . 3_556 ?
O3 Si1 O1 70.6(11) . 3_556 ?
O3 Si1 O1 109.4(11) 3_556 3_556 ?
O1 Si1 O1 180.0(13) . 3_556 ?
O4 Si1 O2 71.4(11) 3_556 . ?
O4 Si1 O2 108.6(11) . . ?
O3 Si1 O2 108.4(11) . . ?
O3 Si1 O2 71.6(11) 3_556 . ?
O1 Si1 O2 108.4(11) . . ?
O1 Si1 O2 71.6(11) 3_556 . ?
O4 Si1 O2 108.6(11) 3_556 3_556 ?
O4 Si1 O2 71.4(11) . 3_556 ?
O3 Si1 O2 71.6(11) . 3_556 ?
O3 Si1 O2 108.4(11) 3_556 3_556 ?
O1 Si1 O2 71.6(11) . 3_556 ?
O1 Si1 O2 108.4(11) 3_556 3_556 ?
O2 Si1 O2 180.000(2) . 3_556 ?
Si1 O1 O4 55.1(7) . 3_556 ?
Si1 O1 O3 54.6(6) . 3_556 ?
O4 O1 O3 91.9(11) 3_556 3_556 ?
Si1 O1 O2 54.4(6) . 3_556 ?
O4 O1 O2 89.5(11) 3_556 3_556 ?
O3 O1 O2 88.5(11) 3_556 3_556 ?
Si1 O1 W4 125.7(14) . 3_556 ?
O4 O1 W4 70.6(12) 3_556 3_556 ?
O3 O1 W4 134.3(16) 3_556 3_556 ?
O2 O1 W4 131.4(16) 3_556 3_556 ?
Si1 O1 W3 123.5(13) . 3_556 ?
O4 O1 W3 132.1(16) 3_556 3_556 ?
O3 O1 W3 68.8(12) 3_556 3_556 ?
O2 O1 W3 131.0(16) 3_556 3_556 ?
W4 O1 W3 91.7(6) 3_556 3_556 ?
Si1 O1 W5 123.4(14) . 3_556 ?
O4 O1 W5 131.7(16) 3_556 3_556 ?
O3 O1 W5 128.3(16) 3_556 3_556 ?
O2 O1 W5 69.1(12) 3_556 3_556 ?
W4 O1 W5 91.4(6) 3_556 3_556 ?
W3 O1 W5 91.3(6) 3_556 3_556 ?
Si1 O2 O4 53.8(6) . 3_556 ?
Si1 O2 O1 54.1(6) . 3_556 ?
O4 O2 O1 89.2(11) 3_556 3_556 ?
Si1 O2 O3 54.0(6) . 3_556 ?
O4 O2 O3 89.3(11) 3_556 3_556 ?
O1 O2 O3 88.2(11) 3_556 3_556 ?
Si1 O2 W6 125.2(14) . . ?
O4 O2 W6 132.4(16) 3_556 . ?
O1 O2 W6 131.3(16) 3_556 . ?
O3 O2 W6 71.3(12) 3_556 . ?
Si1 O2 W5 123.2(14) . . ?
O4 O2 W5 130.5(16) 3_556 . ?
O1 O2 W5 69.2(12) 3_556 . ?
O3 O2 W5 131.6(16) 3_556 . ?
W6 O2 W5 91.9(6) . . ?
Si1 O2 W2 123.1(13) . 3_556 ?
O4 O2 W2 69.3(12) 3_556 3_556 ?
O1 O2 W2 131.5(16) 3_556 3_556 ?
O3 O2 W2 132.2(16) 3_556 3_556 ?
W6 O2 W2 92.0(6) . 3_556 ?
W5 O2 W2 92.1(6) . 3_556 ?
Si1 O3 O4 55.3(6) . 3_556 ?
Si1 O3 O1 54.7(6) . 3_556 ?
O4 O3 O1 92.0(11) 3_556 3_556 ?
Si1 O3 O2 54.4(6) . 3_556 ?
O4 O3 O2 89.7(11) 3_556 3_556 ?
O1 O3 O2 88.6(11) 3_556 3_556 ?
Si1 O3 W1 126.4(14) . 3_556 ?
O4 O3 W1 71.0(12) 3_556 3_556 ?
O1 O3 W1 135.2(16) 3_556 3_556 ?
O2 O3 W1 130.7(16) 3_556 3_556 ?
Si1 O3 W3 124.5(14) . . ?
O4 O3 W3 134.9(16) 3_556 . ?
O1 O3 W3 69.8(12) 3_556 . ?
O2 O3 W3 128.8(16) 3_556 . ?
W1 O3 W3 92.9(6) 3_556 . ?
Si1 O3 W6 121.5(13) . 3_556 ?
O4 O3 W6 130.1(16) 3_556 3_556 ?
O1 O3 W6 128.6(16) 3_556 3_556 ?
O2 O3 W6 67.1(12) 3_556 3_556 ?
W1 O3 W6 91.0(6) 3_556 3_556 ?
W3 O3 W6 90.6(6) . 3_556 ?
Si1 O4 O3 55.8(7) . 3_556 ?
Si1 O4 O1 55.7(7) . 3_556 ?
O3 O4 O1 92.6(12) 3_556 3_556 ?
Si1 O4 O2 54.7(6) . 3_556 ?
O3 O4 O2 90.2(11) 3_556 3_556 ?
O1 O4 O2 90.1(11) 3_556 3_556 ?
Si1 O4 W4 124.7(14) . . ?
O3 O4 W4 132.8(16) 3_556 . ?
O1 O4 W4 69.0(12) 3_556 . ?
O2 O4 W4 130.9(16) 3_556 . ?
Si1 O4 W2 124.0(14) . . ?
O3 O4 W2 130.2(16) 3_556 . ?
O1 O4 W2 130.6(16) 3_556 . ?
O2 O4 W2 69.3(12) 3_556 . ?
W4 O4 W2 90.8(6) . . ?
Si1 O4 W1 124.6(14) . . ?
O3 O4 W1 68.8(12) 3_556 . ?
O1 O4 W1 131.9(16) 3_556 . ?
O2 O4 W1 131.8(16) 3_556 . ?
W4 O4 W1 91.3(6) . . ?
W2 O4 W1 91.3(6) . . ?
W6 O5 W1 138.4(15) . . ?
W3 O6 W4 137.4(18) . . ?
W3 O7 W1 136.8(19) . 3_556 ?
W2 O9 W4 138.6(14) . . ?
W5 O10 W4 137.5(14) . . ?
W4 O12 W1 138.8(14) . . ?
W2 O15 W1 137.9(14) . . ?
W6 O17 W5 139(2) . . ?
W3 O18 W5 137.0(15) . . ?
W6 O20 W3 137.5(15) . 3_556 ?
W2 O21 W6 136(2) . 3_556 ?
O22' O22 W2 71(4) . . ?
O22' O22 W5 59(3) . 3_556 ?
W2 O22 W5 122.6(19) . 3_556 ?
O22 O22' W5 99(4) . 3_556 ?
O22 O22' W2 85(4) . . ?
W5 O22' W2 151(2) 3_556 . ?
O1W Cu1 O1W 77.4(13) 3_655 . ?
O1W Cu1 N3 168.6(11) 3_655 . ?
O1W Cu1 N3 91.4(11) . . ?
O1W Cu1 N1 93.6(11) 3_655 . ?
O1W Cu1 N1 170.6(11) . . ?
N3 Cu1 N1 97.7(10) . . ?
C5 N1 C1 115(3) . . ?
C5 N1 Cu1 123(3) . . ?
C1 N1 Cu1 121(2) . . ?
N1 C1 C2 123(3) . . ?
N1 C1 H1A 118.7 . . ?
C2 C1 H1A 118.7 . . ?
C3 C2 C1 122(3) . . ?
C3 C2 H2A 119.1 . . ?
C1 C2 H2A 119.1 . . ?
C2 C3 C4 117(3) . . ?
C2 C3 C6 126(2) . . ?
C4 C3 C6 117(3) . . ?
C5 C4 C3 114(4) . . ?
C5 C4 H4A 122.8 . . ?
C3 C4 H4A 122.8 . . ?
N1 C5 C4 128(4) . . ?
N1 C5 H5A 115.9 . . ?
C4 C5 H5A 115.9 . . ?
C10 C6 C7 121(3) . . ?
C10 C6 C3 121(3) . . ?
C7 C6 C3 118(2) . . ?
C8 C7 C6 119(3) . . ?
C8 C7 H7A 120.5 . . ?
C6 C7 H7A 120.5 . . ?
C7 C8 N2 119(3) . . ?
C7 C8 H8A 120.7 . . ?
N2 C8 H8A 120.7 . . ?
N2 C9 C10 118(3) . . ?
N2 C9 H9A 120.8 . . ?
C10 C9 H9A 120.8 . . ?
C6 C10 C9 121(3) . . ?
C6 C10 H10A 119.7 . . ?
C9 C10 H10A 119.7 . . ?
C9 N2 C8 122(3) . . ?
C11 N3 C15 118(3) . . ?
C11 N3 Cu1 118(2) . . ?
C15 N3 Cu1 124(2) . . ?
N3 C11 C12 118(3) . . ?
N3 C11 H11A 120.8 . . ?
C12 C11 H11A 120.8 . . ?
C13 C12 C11 122(3) . . ?
C13 C12 H12A 118.8 . . ?
C11 C12 H12A 118.8 . . ?
C12 C13 C14 117(3) . . ?
C12 C13 C13 123(3) . 3 ?
C14 C13 C13 121(3) . 3 ?
C13 C14 C15 120(4) . . ?
C13 C14 H14A 120.2 . . ?
C15 C14 H14A 120.2 . . ?
N3 C15 C14 123(4) . . ?
N3 C15 H15A 118.3 . . ?
C14 C15 H15A 118.3 . . ?
Cu1 O1W Cu1 102.6(13) 3_655 . ?
Cu1 O1W H1WA 111.2 3_655 . ?
Cu1 O1W H1WA 111.2 . . ?
Cu1 O1W H1WB 111.2 3_655 . ?
Cu1 O1W H1WB 111.2 . . ?
H1WA O1W H1WB 109.2 . . ?

loop_
_geom_bond_atom_site_label_1
_geom_bond_atom_site_label_2
_geom_bond_distance
_geom_bond_site_symmetry_2
_geom_bond_publ_flag
W1 O19 1.72(3) . ?
W1 O12 1.89(2) . ?
W1 O5 1.89(3) . ?
W1 O15 1.92(2) . ?
W1 O7 1.94(2) 3_556 ?
W1 O3 2.44(2) 3_556 ?
W1 O4 2.48(2) . ?
W2 O11 1.65(3) . ?
W2 O9 1.87(3) . ?
W2 O15 1.88(2) . ?
W2 O22' 1.89(3) . ?
W2 O21 1.89(4) . ?
W2 O22 1.99(3) . ?
W2 O4 2.48(2) . ?
W2 O2 2.48(2) 3_556 ?
W3 O8 1.73(2) . ?
W3 O6 1.85(3) . ?
W3 O7 1.88(3) . ?
W3 O18 1.90(2) . ?
W3 O20 1.91(3) 3_556 ?
W3 O3 2.45(2) . ?
W3 O1 2.47(2) 3_556 ?
W4 O16 1.74(3) . ?
W4 O12 1.89(2) . ?
W4 O10 1.90(2) . ?
W4 O9 1.90(3) . ?
W4 O6 1.94(2) . ?
W4 O1 2.44(2) 3_556 ?
W4 O4 2.47(2) . ?
W5 O14 1.74(2) . ?
W5 O22' 1.79(3) 3_556 ?
W5 O10 1.88(2) . ?
W5 O17 1.89(4) . ?
W5 O18 1.90(2) . ?
W5 O22 2.07(3) 3_556 ?
W5 O2 2.47(2) . ?
W5 O1 2.47(2) 3_556 ?
W6 O13 1.71(2) . ?
W6 O17 1.88(4) . ?
W6 O20 1.88(3) . ?
W6 O5 1.89(3) . ?
W6 O21 1.92(4) 3_556 ?
W6 O2 2.44(2) . ?
W6 O3 2.51(2) 3_556 ?
Si1 O4 1.493(9) 3_556 ?
Si1 O4 1.493(9) . ?
Si1 O3 1.501(9) . ?
Si1 O3 1.501(9) 3_556 ?
Si1 O1 1.503(9) . ?
Si1 O1 1.503(9) 3_556 ?
Si1 O2 1.509(9) . ?
Si1 O2 1.509(9) 3_556 ?
O1 O4 1.70(3) 3_556 ?
O1 O3 1.74(3) 3_556 ?
O1 O2 1.76(3) 3_556 ?
O1 W4 2.44(2) 3_556 ?
O1 W3 2.47(2) 3_556 ?
O1 W5 2.47(2) 3_556 ?
O2 O4 1.75(3) 3_556 ?
O2 O1 1.76(3) 3_556 ?
O2 O3 1.76(3) 3_556 ?
O2 W2 2.48(2) 3_556 ?
O3 O4 1.69(3) 3_556 ?
O3 O1 1.74(3) 3_556 ?
O3 O2 1.76(3) 3_556 ?
O3 W1 2.44(2) 3_556 ?
O3 W6 2.51(2) 3_556 ?
O4 O3 1.69(3) 3_556 ?
O4 O1 1.70(3) 3_556 ?
O4 O2 1.75(3) 3_556 ?
O7 W1 1.94(2) 3_556 ?
O20 W3 1.91(3) 3_556 ?
O21 W6 1.92(4) 3_556 ?
O22 O22' 0.81(4) . ?
O22 W5 2.07(3) 3_556 ?
O22' W5 1.79(3) 3_556 ?
Cu1 O1W 1.96(3) 3_655 ?
Cu1 O1W 1.99(3) . ?
Cu1 N3 2.00(2) . ?
Cu1 N1 2.00(2) . ?
N1 C5 1.27(5) . ?
N1 C1 1.31(4) . ?
C1 C2 1.35(4) . ?
C1 H1A 0.9500 . ?
C2 C3 1.35(4) . ?
C2 H2A 0.9500 . ?
C3 C4 1.39(5) . ?
C3 C6 1.53(4) . ?
C4 C5 1.38(6) . ?
C4 H4A 0.9500 . ?
C5 H5A 0.9500 . ?
C6 C10 1.32(4) . ?
C6 C7 1.35(4) . ?
C7 C8 1.34(4) . ?
C7 H7A 0.9500 . ?
C8 N2 1.36(4) . ?
C8 H8A 0.9500 . ?
C9 N2 1.33(5) . ?
C9 C10 1.34(5) . ?
C9 H9A 0.9500 . ?
C10 H10A 0.9500 . ?
N3 C11 1.33(4) . ?
N3 C15 1.34(4) . ?
C11 C12 1.44(4) . ?
C11 H11A 0.9500 . ?
C12 C13 1.33(4) . ?
C12 H12A 0.9500 . ?
C13 C14 1.37(5) . ?
C13 C13 1.47(5) 3 ?
C14 C15 1.37(5) . ?
C14 H14A 0.9500 . ?
C15 H15A 0.9500 . ?
O1W Cu1 1.96(3) 3_655 ?
O1W H1WA 0.9900 . ?
O1W H1WB 0.9900 . ?
